data_7250227
loop_
_publ_author_name
'Perumal, Karuppaiah'
'Shanthi, Markabandhu'
'Hemamalini, Vijayakumar'
'Shankar, Bhaskaran'
'Ramesh, Subburethinam'

_publ_section_title
;
 Catalyst-free synthesis of 1,2,3-triazole-N-oxide derivatives using
 tert-butyl nitrite: a novel strategy and synthetic applications
;
_journal_issue 14
_journal_name_full 'RSC Advances'
_journal_page_first 10574
_journal_page_last 10581
_journal_paper_doi 10.1039/D5RA01327E
_journal_volume 15
_journal_year 2025
_chemical_formula_moiety 'C10 H7 Br N4 O'
_chemical_formula_sum 'C10 H7 Br N4 O'
_chemical_formula_weight 279.11
_space_group_crystal_system monoclinic
_space_group_IT_number 14
_space_group_name_Hall '-P 2ybc'
_space_group_name_H-M_alt 'P 1 21/c 1'
_atom_sites_solution_hydrogens geom
_audit_block_doi 10.5517/ccdc.csd.cc2lw1xg
_audit_creation_method SHELXL-2018/3
_audit_update_record
;
2024-12-11 deposited with the CCDC.	2025-03-27 downloaded from the CCDC.
;
_cell_angle_alpha 90
_cell_angle_beta 95.347(4)
_cell_angle_gamma 90
_cell_formula_units_Z 4
_cell_length_a 12.7279(5)
_cell_length_b 11.0272(5)
_cell_length_c 7.6786(4)
_cell_measurement_reflns_used 3986
_cell_measurement_temperature 296(2)
_cell_measurement_theta_max 26.0370
_cell_measurement_theta_min 3.2010
_cell_volume 1073.03(9)
_computing_cell_refinement 'CrysAlisPro 1.171.39.29d (Rigaku OD, 2017)'
_computing_data_collection 'CrysAlisPro 1.171.39.29d (Rigaku OD, 2017)'
_computing_data_reduction 'CrysAlisPro 1.171.39.29d (Rigaku OD, 2017)'
_computing_molecular_graphics 'ORTEP-3 (Farrugia, 1997)'
_computing_publication_material 'SHELXL-97 (Sheldrick, 2008)'
_computing_structure_refinement 'SHELXL-2018/3 (Sheldrick, 2018)'
_computing_structure_solution 'SHELXS-97 (Sheldrick 2008)'
_diffrn_ambient_temperature 296(2)
_diffrn_measured_fraction_theta_full 0.999
_diffrn_measured_fraction_theta_max 0.999
_diffrn_measurement_device_type 'XtaLAB AFC12 (RINC): Kappa single'
_diffrn_measurement_method '\w scans'
_diffrn_radiation_type MoK\a
_diffrn_radiation_wavelength 0.71073
_diffrn_reflns_av_R_equivalents 0.0466
_diffrn_reflns_av_unetI/netI 0.0343
_diffrn_reflns_Laue_measured_fraction_full 0.999
_diffrn_reflns_Laue_measured_fraction_max 0.999
_diffrn_reflns_limit_h_max 14
_diffrn_reflns_limit_h_min -15
_diffrn_reflns_limit_k_max 12
_diffrn_reflns_limit_k_min -13
_diffrn_reflns_limit_l_max 9
_diffrn_reflns_limit_l_min -9
_diffrn_reflns_number 10867
_diffrn_reflns_point_group_measured_fraction_full 0.999
_diffrn_reflns_point_group_measured_fraction_max 0.999
_diffrn_reflns_theta_full 24.999
_diffrn_reflns_theta_max 24.999
_diffrn_reflns_theta_min 3.215
_exptl_absorpt_coefficient_mu 3.814
_exptl_absorpt_correction_T_max 1.00000
_exptl_absorpt_correction_T_min 0.38688
_exptl_absorpt_correction_type multi-scan
_exptl_absorpt_process_details
;
CrysAlisPro 1.171.39.29d (Rigaku Oxford Diffraction, 2017)
Empirical absorption correction using spherical harmonics,
 implemented in SCALE3 ABSPACK scaling algorithm.
;
_exptl_crystal_colour 'Pale yellow'
_exptl_crystal_density_diffrn 1.728
_exptl_crystal_description Block
_exptl_crystal_F_000 552
_exptl_crystal_size_max 0.080
_exptl_crystal_size_mid 0.060
_exptl_crystal_size_min 0.060
_refine_diff_density_max 0.300
_refine_diff_density_min -0.457
_refine_diff_density_rms 0.055
_refine_ls_extinction_method none
_refine_ls_goodness_of_fit_ref 1.057
_refine_ls_hydrogen_treatment constr
_refine_ls_matrix_type full
_refine_ls_number_parameters 146
_refine_ls_number_reflns 1876
_refine_ls_number_restraints 0
_refine_ls_restrained_S_all 1.057
_refine_ls_R_factor_all 0.0539
_refine_ls_R_factor_gt 0.0359
_refine_ls_shift/su_max 0.001
_refine_ls_shift/su_mean 0.000
_refine_ls_structure_factor_coef Fsqd
_refine_ls_weighting_details 'w=1/[\s^2^(Fo^2^)+(0.0367P)^2^+0.6944P] where P=(Fo^2^+2Fc^2^)/3'
_refine_ls_weighting_scheme calc
_refine_ls_wR_factor_gt 0.0792
_refine_ls_wR_factor_ref 0.0847
_reflns_Friedel_coverage 0.000
_reflns_number_gt 1458
_reflns_number_total 1876
_reflns_threshold_expression 'I > 2\s(I)'
_cod_data_source_file d5ra01327e2.cif
_cod_data_source_block SR
_cod_original_sg_symbol_H-M 'P 21/c'
_cod_database_code 7250227
_shelx_shelxl_version_number 2018/3
_shelx_space_group_comment
;
The symmetry employed for this shelxl refinement is uniquely defined
by the following loop, which should always be used as a source of
symmetry information in preference to the above space-group names.
They are only intended as comments.
;
_shelx_estimated_absorpt_t_min 0.750
_shelx_estimated_absorpt_t_max 0.803

loop_
_space_group_symop_operation_xyz
'x, y, z'
'-x, y+1/2, -z+1/2'
'-x, -y, -z'
'x, -y-1/2, z-1/2'

loop_
_atom_site_label
_atom_site_type_symbol
_atom_site_fract_x
_atom_site_fract_y
_atom_site_fract_z
_atom_site_U_iso_or_equiv
_atom_site_adp_type
_atom_site_occupancy
_atom_site_site_symmetry_order
_atom_site_calc_flag
_atom_site_refinement_flags_posn
_atom_site_refinement_flags_adp
_atom_site_refinement_flags_occupancy
_atom_site_disorder_assembly
_atom_site_disorder_group
Br1 Br 0.16828(3) 0.60878(4) 0.74765(5) 0.06538(19) Uani 1 1 d . . . . .
O1 O 0.65456(17) 0.7580(2) 0.4631(3) 0.0516(6) Uani 1 1 d . . . . .
N2 N 0.63532(18) 0.5938(2) 0.6476(3) 0.0345(6) Uani 1 1 d . . . . .
N3 N 0.69267(19) 0.6721(2) 0.5577(3) 0.0370(6) Uani 1 1 d . . . . .
N1 N 0.6981(2) 0.5106(2) 0.7348(3) 0.0394(6) Uani 1 1 d . . . . .
C6 C 0.5248(2) 0.6010(2) 0.6651(4) 0.0332(7) Uani 1 1 d . . . . .
C9 C 0.7945(2) 0.6358(3) 0.5890(4) 0.0390(7) Uani 1 1 d . . . . .
C8 C 0.7952(2) 0.5356(3) 0.6996(4) 0.0404(7) Uani 1 1 d . . . . .
C3 C 0.3136(2) 0.6045(3) 0.7123(4) 0.0403(8) Uani 1 1 d . . . . .
C1 C 0.4607(2) 0.6893(3) 0.5841(4) 0.0447(8) Uani 1 1 d . . . . .
H1 H 0.488552 0.747432 0.513628 0.054 Uiso 1 1 calc R U . . .
C4 C 0.3768(3) 0.5150(3) 0.7913(4) 0.0470(8) Uani 1 1 d . . . . .
H4 H 0.348317 0.456030 0.859575 0.056 Uiso 1 1 calc R U . . .
C5 C 0.4833(3) 0.5141(3) 0.7678(4) 0.0434(8) Uani 1 1 d . . . . .
H5 H 0.526922 0.454697 0.821547 0.052 Uiso 1 1 calc R U . . .
C2 C 0.3542(3) 0.6902(3) 0.6091(4) 0.0485(8) Uani 1 1 d . . . . .
H2 H 0.310260 0.749368 0.555390 0.058 Uiso 1 1 calc R U . . .
N4 N 0.9414(3) 0.7499(3) 0.4521(5) 0.0730(10) Uani 1 1 d . . . . .
C10 C 0.8759(3) 0.6995(3) 0.5125(5) 0.0493(8) Uani 1 1 d . . . . .
C11 C 0.8889(3) 0.4622(3) 0.7698(5) 0.0586(10) Uani 1 1 d . . . . .
H11A H 0.866526 0.400286 0.846260 0.088 Uiso 1 1 calc R U . . .
H11B H 0.939313 0.514038 0.833720 0.088 Uiso 1 1 calc R U . . .
H11C H 0.920683 0.425101 0.674561 0.088 Uiso 1 1 calc R U . . .

loop_
_atom_site_aniso_label
_atom_site_aniso_U_11
_atom_site_aniso_U_22
_atom_site_aniso_U_33
_atom_site_aniso_U_23
_atom_site_aniso_U_13
_atom_site_aniso_U_12
Br1 0.0384(2) 0.0853(3) 0.0734(3) -0.0017(2) 0.01050(17) -0.00179(18)
O1 0.0506(13) 0.0473(14) 0.0572(15) 0.0214(12) 0.0074(11) 0.0054(11)
N2 0.0356(13) 0.0315(13) 0.0366(14) 0.0019(11) 0.0040(11) 0.0016(11)
N3 0.0408(15) 0.0345(14) 0.0362(14) 0.0010(12) 0.0056(11) -0.0013(12)
N1 0.0396(15) 0.0338(14) 0.0448(15) 0.0043(12) 0.0033(12) 0.0055(11)
C6 0.0365(16) 0.0314(15) 0.0315(15) -0.0039(13) 0.0028(12) -0.0004(13)
C9 0.0361(17) 0.0395(18) 0.0412(18) -0.0011(14) 0.0022(14) -0.0003(14)
C8 0.0405(18) 0.0401(18) 0.0406(18) -0.0027(15) 0.0037(14) 0.0040(14)
C3 0.0331(16) 0.0460(19) 0.0415(18) -0.0087(16) 0.0014(13) -0.0011(14)
C1 0.0446(19) 0.0396(18) 0.050(2) 0.0063(15) 0.0069(15) 0.0006(15)
C4 0.049(2) 0.0443(19) 0.049(2) 0.0052(16) 0.0112(16) -0.0066(16)
C5 0.0442(19) 0.0397(18) 0.0463(19) 0.0057(15) 0.0046(15) 0.0028(15)
C2 0.0441(19) 0.050(2) 0.052(2) 0.0090(17) 0.0040(15) 0.0106(16)
N4 0.0520(19) 0.085(2) 0.085(2) 0.023(2) 0.0177(17) -0.0022(18)
C10 0.0405(19) 0.056(2) 0.052(2) 0.0062(17) 0.0059(16) 0.0045(17)
C11 0.046(2) 0.060(2) 0.070(3) 0.011(2) 0.0056(18) 0.0113(17)

loop_
_atom_type_symbol
_atom_type_description
_atom_type_scat_dispersion_real
_atom_type_scat_dispersion_imag
_atom_type_scat_source
C C 0.0033 0.0016 'International Tables Vol C Tables 4.2.6.8 and 6.1.1.4'
H H 0.0000 0.0000 'International Tables Vol C Tables 4.2.6.8 and 6.1.1.4'
Br Br -0.2901 2.4595 'International Tables Vol C Tables 4.2.6.8 and 6.1.1.4'
N N 0.0061 0.0033 'International Tables Vol C Tables 4.2.6.8 and 6.1.1.4'
O O 0.0106 0.0060 'International Tables Vol C Tables 4.2.6.8 and 6.1.1.4'

loop_
_geom_angle_atom_site_label_1
_geom_angle_atom_site_label_2
_geom_angle_atom_site_label_3
_geom_angle
_geom_angle_site_symmetry_1
_geom_angle_site_symmetry_3
_geom_angle_publ_flag
N1 N2 N3 111.2(2) . . ?
N1 N2 C6 122.2(2) . . ?
N3 N2 C6 126.3(2) . . ?
O1 N3 C9 129.3(2) . . ?
O1 N3 N2 125.0(2) . . ?
C9 N3 N2 105.8(2) . . ?
C8 N1 N2 106.2(2) . . ?
C5 C6 C1 120.4(3) . . ?
C5 C6 N2 116.7(3) . . ?
C1 C6 N2 122.9(3) . . ?
N3 C9 C8 107.1(3) . . ?
N3 C9 C10 120.1(3) . . ?
C8 C9 C10 132.8(3) . . ?
N1 C8 C9 109.8(3) . . ?
N1 C8 C11 122.8(3) . . ?
C9 C8 C11 127.4(3) . . ?
C2 C3 C4 120.9(3) . . ?
C2 C3 Br1 119.5(2) . . ?
C4 C3 Br1 119.5(2) . . ?
C6 C1 C2 119.2(3) . . ?
C6 C1 H1 120.4 . . ?
C2 C1 H1 120.4 . . ?
C3 C4 C5 119.1(3) . . ?
C3 C4 H4 120.4 . . ?
C5 C4 H4 120.4 . . ?
C6 C5 C4 120.2(3) . . ?
C6 C5 H5 119.9 . . ?
C4 C5 H5 119.9 . . ?
C3 C2 C1 120.2(3) . . ?
C3 C2 H2 119.9 . . ?
C1 C2 H2 119.9 . . ?
N4 C10 C9 179.5(4) . . ?
C8 C11 H11A 109.5 . . ?
C8 C11 H11B 109.5 . . ?
H11A C11 H11B 109.5 . . ?
C8 C11 H11C 109.5 . . ?
H11A C11 H11C 109.5 . . ?
H11B C11 H11C 109.5 . . ?

loop_
_geom_bond_atom_site_label_1
_geom_bond_atom_site_label_2
_geom_bond_distance
_geom_bond_site_symmetry_2
_geom_bond_publ_flag
Br1 C3 1.895(3) . ?
O1 N3 1.263(3) . ?
N2 N1 1.352(3) . ?
N2 N3 1.360(3) . ?
N2 C6 1.427(4) . ?
N3 C9 1.357(4) . ?
N1 C8 1.319(4) . ?
C6 C5 1.378(4) . ?
C6 C1 1.381(4) . ?
C9 C8 1.393(4) . ?
C9 C10 1.423(5) . ?
C8 C11 1.499(5) . ?
C3 C2 1.366(5) . ?
C3 C4 1.377(5) . ?
C1 C2 1.387(4) . ?
C1 H1 0.9300 . ?
C4 C5 1.384(4) . ?
C4 H4 0.9300 . ?
C5 H5 0.9300 . ?
C2 H2 0.9300 . ?
N4 C10 1.136(4) . ?
C11 H11A 0.9600 . ?
C11 H11B 0.9600 . ?
C11 H11C 0.9600 . ?

loop_
_geom_torsion_atom_site_label_1
_geom_torsion_atom_site_label_2
_geom_torsion_atom_site_label_3
_geom_torsion_atom_site_label_4
_geom_torsion
_geom_torsion_site_symmetry_1
_geom_torsion_site_symmetry_2
_geom_torsion_site_symmetry_3
_geom_torsion_site_symmetry_4
_geom_torsion_publ_flag
N1 N2 N3 O1 179.0(2) . . . . ?
C6 N2 N3 O1 -6.4(4) . . . . ?
N1 N2 N3 C9 0.5(3) . . . . ?
C6 N2 N3 C9 175.1(3) . . . . ?
N3 N2 N1 C8 -0.3(3) . . . . ?
C6 N2 N1 C8 -175.2(3) . . . . ?
N1 N2 C6 C5 -3.7(4) . . . . ?
N3 N2 C6 C5 -177.7(3) . . . . ?
N1 N2 C6 C1 176.6(3) . . . . ?
N3 N2 C6 C1 2.5(4) . . . . ?
O1 N3 C9 C8 -178.9(3) . . . . ?
N2 N3 C9 C8 -0.4(3) . . . . ?
O1 N3 C9 C10 1.4(5) . . . . ?
N2 N3 C9 C10 179.9(3) . . . . ?
N2 N1 C8 C9 0.0(3) . . . . ?
N2 N1 C8 C11 -179.0(3) . . . . ?
N3 C9 C8 N1 0.3(4) . . . . ?
C10 C9 C8 N1 179.9(3) . . . . ?
N3 C9 C8 C11 179.2(3) . . . . ?
C10 C9 C8 C11 -1.1(6) . . . . ?
C5 C6 C1 C2 0.7(5) . . . . ?
N2 C6 C1 C2 -179.5(3) . . . . ?
C2 C3 C4 C5 1.3(5) . . . . ?
Br1 C3 C4 C5 -178.6(2) . . . . ?
C1 C6 C5 C4 -0.3(5) . . . . ?
N2 C6 C5 C4 179.9(3) . . . . ?
C3 C4 C5 C6 -0.7(5) . . . . ?
C4 C3 C2 C1 -0.9(5) . . . . ?
Br1 C3 C2 C1 179.0(3) . . . . ?
C6 C1 C2 C3 -0.2(5) . . . . ?
